data_2219826
loop_
_publ_author_name
'Lv, Lu-Ping'
'Zhang, Yong-Zhao'
'Ding, Xiao-Min'
'Li, Wei-Wei'
'Hu, Xian-Chao'

_publ_section_title
;
 (<i>E</i>)-Ethyl
 <i>N</i>'-(3,4-dimethoxybenzylidene)hydrazinecarboxylate monohydrate
;
_journal_coeditor_code CV2464
_journal_issue 11
_journal_name_full 'Acta Crystallographica Section E'
_journal_page_first o2196
_journal_paper_doi 10.1107/S1600536808034417
_journal_volume 64
_journal_year 2008
_chemical_formula_iupac 'C12 H16 N2 O4, H2 O'
_chemical_formula_moiety 'C12 H16 N2 O4, H2 O'
_chemical_formula_sum 'C12 H18 N2 O5'
_chemical_formula_weight 270.28
_chemical_name_systematic
;
(E)-Ethyl N'-(3,4-dimethoxybenzylidene)hydrazinecarboxylate monohydrate
;
_space_group_IT_number 33
_symmetry_cell_setting orthorhombic
_symmetry_space_group_name_Hall 'P 2c -2n'
_symmetry_space_group_name_H-M 'P n a 21'
_atom_sites_solution_hydrogens geom
_atom_sites_solution_primary direct
_atom_sites_solution_secondary difmap
_audit_creation_method SHELXL-97
_cell_angle_alpha 90.00
_cell_angle_beta 90.00
_cell_angle_gamma 90.00
_cell_formula_units_Z 4
_cell_length_a 7.211(2)
_cell_length_b 17.688(5)
_cell_length_c 11.026(3)
_cell_measurement_reflns_used 1312
_cell_measurement_temperature 193(2)
_cell_measurement_theta_max 25.5
_cell_measurement_theta_min 2.2
_cell_volume 1406.3(7)
_computing_cell_refinement 'SAINT (Bruker, 2002)'
_computing_data_collection 'SMART (Bruker, 2002)'
_computing_data_reduction 'SAINT (Bruker, 2002)'
_computing_molecular_graphics 'SHELXTL (Sheldrick, 2008)'
_computing_publication_material 'SHELXTL (Sheldrick, 2008)'
_computing_structure_refinement 'SHELXL97 (Sheldrick, 2008)'
_computing_structure_solution 'SHELXS97 (Sheldrick, 2008)'
_diffrn_ambient_temperature 193(2)
_diffrn_measured_fraction_theta_full 0.999
_diffrn_measured_fraction_theta_max 0.999
_diffrn_measurement_device_type 'Bruker SMART CCD area-detector'
_diffrn_measurement_method '\f and \w'
_diffrn_radiation_monochromator graphite
_diffrn_radiation_source 'fine-focus sealed tube'
_diffrn_radiation_type MoK\a
_diffrn_radiation_wavelength 0.71073
_diffrn_reflns_av_R_equivalents 0.0257
_diffrn_reflns_av_sigmaI/netI 0.0201
_diffrn_reflns_limit_h_max 8
_diffrn_reflns_limit_h_min -8
_diffrn_reflns_limit_k_max 20
_diffrn_reflns_limit_k_min -20
_diffrn_reflns_limit_l_max 12
_diffrn_reflns_limit_l_min -13
_diffrn_reflns_number 7281
_diffrn_reflns_theta_full 25.00
_diffrn_reflns_theta_max 25.00
_diffrn_reflns_theta_min 2.18
_exptl_absorpt_coefficient_mu 0.100
_exptl_absorpt_correction_T_max 0.976
_exptl_absorpt_correction_T_min 0.969
_exptl_absorpt_correction_type multi-scan
_exptl_absorpt_process_details '(SADABS; Bruker, 2002)'
_exptl_crystal_colour colourless
_exptl_crystal_density_diffrn 1.277
_exptl_crystal_density_method 'not measured'
_exptl_crystal_description Block
_exptl_crystal_F_000 576
_exptl_crystal_size_max 0.27
_exptl_crystal_size_mid 0.25
_exptl_crystal_size_min 0.23
_refine_diff_density_max 0.155
_refine_diff_density_min -0.153
_refine_ls_extinction_method none
_refine_ls_goodness_of_fit_ref 1.066
_refine_ls_hydrogen_treatment mixed
_refine_ls_matrix_type full
_refine_ls_number_parameters 180
_refine_ls_number_reflns 1312
_refine_ls_number_restraints 3
_refine_ls_restrained_S_all 1.065
_refine_ls_R_factor_all 0.0356
_refine_ls_R_factor_gt 0.0314
_refine_ls_shift/su_max 0.000
_refine_ls_shift/su_mean 0.000
_refine_ls_structure_factor_coef Fsqd
_refine_ls_weighting_details 'calc w=1/[\s^2^(Fo^2^)+(0.0551P)^2^+0.0753P] where P=(Fo^2^+2Fc^2^)/3'
_refine_ls_weighting_scheme calc
_refine_ls_wR_factor_gt 0.0817
_refine_ls_wR_factor_ref 0.0848
_reflns_number_gt 1181
_reflns_number_total 1312
_reflns_threshold_expression I>2\s(I)
_cod_data_source_file cv2464.cif
_cod_data_source_block I
_cod_depositor_comments
;
The following automatic conversions were performed:
'_symmetry_cell_setting' value 'Orthorhombic' changed to 'orthorhombic'
according to '/home/saulius/struct/CIF-dictionaries/cif_core.dic'
dictionary named 'cif_core.dic' version 2.4.1 from 2010-06-29.

Automatic conversion script
Id: cif_fix_enum 1527 2010-12-29 10:47:43Z saulius 

The following automatic conversions were performed:

'_symmetry_cell_setting' value 'Orthorhombic' changed to
'orthorhombic' according to
/home/saulius/struct/CIF-dictionaries/cif_core.dic dictionary named
'cif_core.dic' version 2.4.1 from 2010-06-29.

Automatic conversion script
Id: cif_fix_values 1715 2011-07-08 13:25:40Z adriana 
;
_cod_database_code 2219826
_cod_database_fobs_code 2219826

loop_
_symmetry_equiv_pos_as_xyz
'x, y, z'
'-x, -y, z+1/2'
'-x+1/2, y+1/2, z+1/2'
'x+1/2, -y+1/2, z'

loop_
_atom_site_type_symbol
_atom_site_label
_atom_site_fract_x
_atom_site_fract_y
_atom_site_fract_z
_atom_site_U_iso_or_equiv
_atom_site_adp_type
_atom_site_calc_flag
_atom_site_refinement_flags
_atom_site_occupancy
C C1 1.0427(4) 0.67958(16) 0.2893(3) 0.0656(7) Uani d . 1
H H1A 1.1372 0.7154 0.3172 0.098 Uiso calc R 1
H H1B 0.9915 0.6969 0.2117 0.098 Uiso calc R 1
H H1C 1.0989 0.6296 0.2786 0.098 Uiso calc R 1
C C2 0.4765(4) 0.69467(15) 0.6084(3) 0.0610(6) Uani d . 1
H H2A 0.5117 0.7319 0.6701 0.091 Uiso calc R 1
H H2B 0.4388 0.6476 0.6482 0.091 Uiso calc R 1
H H2C 0.3730 0.7144 0.5603 0.091 Uiso calc R 1
C C3 0.6065(3) 0.62962(12) 0.4381(2) 0.0458(5) Uani d . 1
C C4 0.7529(3) 0.62623(13) 0.3535(2) 0.0458(6) Uani d . 1
C C5 0.4527(3) 0.58339(12) 0.4241(2) 0.0462(5) Uani d . 1
H H5 0.3536 0.5859 0.4806 0.055 Uiso calc R 1
C C6 0.7444(3) 0.57723(14) 0.2568(2) 0.0514(6) Uani d . 1
H H6 0.8428 0.5753 0.1995 0.062 Uiso calc R 1
C C7 0.5889(3) 0.53002(14) 0.2433(2) 0.0519(6) Uani d . 1
H H7 0.5833 0.4959 0.1769 0.062 Uiso calc R 1
C C8 0.4438(3) 0.53255(13) 0.3255(2) 0.0469(5) Uani d . 1
C C9 0.2842(3) 0.48227(14) 0.3094(3) 0.0513(6) Uani d . 1
H H9 0.2729 0.4534 0.2371 0.062 Uiso calc R 1
C C10 -0.1176(4) 0.42102(13) 0.4535(2) 0.0511(6) Uani d . 1
C C11 -0.4016(4) 0.36234(19) 0.5028(3) 0.0719(8) Uani d . 1
H H11A -0.4699 0.4105 0.5130 0.086 Uiso calc R 1
H H11B -0.3517 0.3471 0.5828 0.086 Uiso calc R 1
C C12 -0.5286(5) 0.3030(2) 0.4560(4) 0.0882(11) Uani d . 1
H H12A -0.6307 0.2956 0.5134 0.132 Uiso calc R 1
H H12B -0.4602 0.2555 0.4463 0.132 Uiso calc R 1
H H12C -0.5786 0.3188 0.3773 0.132 Uiso calc R 1
N N1 0.1595(3) 0.47690(10) 0.3921(2) 0.0520(5) Uani d . 1
N N2 0.0153(3) 0.42736(11) 0.3681(2) 0.0525(5) Uani d . 1
H H2 0.0107 0.4012 0.3002 0.063 Uiso calc R 1
O O1 0.8976(2) 0.67502(9) 0.37704(18) 0.0578(5) Uani d . 1
O O2 0.6305(2) 0.68036(11) 0.53107(17) 0.0620(5) Uani d . 1
O O3 -0.1179(3) 0.45274(11) 0.55163(18) 0.0689(5) Uani d . 1
O O4 -0.2508(2) 0.37243(9) 0.41722(18) 0.0582(5) Uani d . 1
O O1W 0.0397(3) 0.59890(12) 0.6111(2) 0.0667(5) Uani d D 1
H H1E 0.003(5) 0.6288(18) 0.561(3) 0.090(12) Uiso d D 1
H H1F 0.030(5) 0.5563(13) 0.579(3) 0.088(12) Uiso d D 1

loop_
_atom_site_aniso_label
_atom_site_aniso_U_11
_atom_site_aniso_U_22
_atom_site_aniso_U_33
_atom_site_aniso_U_12
_atom_site_aniso_U_13
_atom_site_aniso_U_23
C1 0.0528(15) 0.0662(16) 0.0777(18) -0.0115(12) 0.0121(14) -0.0002(15)
C2 0.0693(16) 0.0566(14) 0.0570(15) -0.0026(12) 0.0121(15) -0.0057(13)
C3 0.0457(12) 0.0442(11) 0.0474(12) 0.0005(8) -0.0055(11) -0.0020(10)
C4 0.0389(12) 0.0447(10) 0.0537(15) 0.0004(9) -0.0033(10) 0.0030(11)
C5 0.0414(11) 0.0506(12) 0.0466(13) -0.0001(9) -0.0005(10) 0.0029(10)
C6 0.0456(12) 0.0538(12) 0.0548(15) 0.0026(10) 0.0029(11) 0.0000(12)
C7 0.0536(13) 0.0510(12) 0.0513(13) 0.0004(10) -0.0048(12) -0.0061(11)
C8 0.0430(12) 0.0462(11) 0.0515(13) 0.0010(9) -0.0065(11) 0.0051(10)
C9 0.0512(12) 0.0483(12) 0.0543(14) -0.0020(10) -0.0075(12) -0.0013(11)
C10 0.0553(14) 0.0453(11) 0.0526(14) -0.0034(10) -0.0067(12) 0.0022(11)
C11 0.0618(17) 0.082(2) 0.0724(19) -0.0143(14) 0.0081(15) 0.0022(15)
C12 0.0713(19) 0.097(2) 0.096(3) -0.0260(18) 0.004(2) 0.003(2)
N1 0.0493(11) 0.0485(10) 0.0582(13) -0.0066(8) -0.0074(11) 0.0029(9)
N2 0.0500(11) 0.0521(11) 0.0554(13) -0.0116(8) -0.0024(10) -0.0037(9)
O1 0.0451(9) 0.0621(10) 0.0661(11) -0.0105(7) 0.0053(9) -0.0080(9)
O2 0.0529(10) 0.0723(10) 0.0607(12) -0.0111(8) 0.0041(9) -0.0181(10)
O3 0.0744(12) 0.0770(11) 0.0553(11) -0.0204(10) 0.0011(10) -0.0043(10)
O4 0.0546(10) 0.0570(9) 0.0628(12) -0.0138(7) 0.0022(8) -0.0010(9)
O1W 0.0778(13) 0.0662(12) 0.0561(12) -0.0123(10) -0.0078(11) 0.0050(11)

loop_
_atom_type_symbol
_atom_type_description
_atom_type_scat_dispersion_real
_atom_type_scat_dispersion_imag
_atom_type_scat_source
C C 0.0033 0.0000 'International Tables Vol C Tables 4.2.6.8 and 6.1.1.4'
H H 0.0000 0.0000 'International Tables Vol C Tables 4.2.6.8 and 6.1.1.4'
N N 0.0061 0.0000 'International Tables Vol C Tables 4.2.6.8 and 6.1.1.4'
O O 0.0106 0.0000 'International Tables Vol C Tables 4.2.6.8 and 6.1.1.4'

loop_
_geom_angle_atom_site_label_1
_geom_angle_atom_site_label_2
_geom_angle_atom_site_label_3
_geom_angle
O1 C1 H1A 109.5
O1 C1 H1B 109.5
H1A C1 H1B 109.5
O1 C1 H1C 109.5
H1A C1 H1C 109.5
H1B C1 H1C 109.5
O2 C2 H2A 109.5
O2 C2 H2B 109.5
H2A C2 H2B 109.5
O2 C2 H2C 109.5
H2A C2 H2C 109.5
H2B C2 H2C 109.5
O2 C3 C5 124.7(2)
O2 C3 C4 115.30(19)
C5 C3 C4 120.0(2)
C6 C4 O1 125.0(2)
C6 C4 C3 120.4(2)
O1 C4 C3 114.5(2)
C3 C5 C8 119.8(2)
C3 C5 H5 120.1
C8 C5 H5 120.1
C4 C6 C7 119.5(2)
C4 C6 H6 120.3
C7 C6 H6 120.3
C8 C7 C6 120.9(2)
C8 C7 H7 119.5
C6 C7 H7 119.5
C7 C8 C5 119.3(2)
C7 C8 C9 119.6(2)
C5 C8 C9 121.0(2)
N1 C9 C8 120.6(2)
N1 C9 H9 119.7
C8 C9 H9 119.7
O3 C10 N2 125.7(2)
O3 C10 O4 123.7(2)
N2 C10 O4 110.6(2)
O4 C11 C12 108.8(3)
O4 C11 H11A 109.9
C12 C11 H11A 109.9
O4 C11 H11B 109.9
C12 C11 H11B 109.9
H11A C11 H11B 108.3
C11 C12 H12A 109.5
C11 C12 H12B 109.5
H12A C12 H12B 109.5
C11 C12 H12C 109.5
H12A C12 H12C 109.5
H12B C12 H12C 109.5
C9 N1 N2 115.9(2)
C10 N2 N1 116.9(2)
C10 N2 H2 121.5
N1 N2 H2 121.5
C4 O1 C1 117.5(2)
C3 O2 C2 117.7(2)
C10 O4 C11 114.8(2)
H1E O1W H1F 106(4)

loop_
_geom_bond_atom_site_label_1
_geom_bond_atom_site_label_2
_geom_bond_distance
C1 O1 1.427(3)
C1 H1A 0.9800
C1 H1B 0.9800
C1 H1C 0.9800
C2 O2 1.423(3)
C2 H2A 0.9800
C2 H2B 0.9800
C2 H2C 0.9800
C3 O2 1.374(3)
C3 C5 1.387(3)
C3 C4 1.410(3)
C4 C6 1.376(4)
C4 O1 1.379(3)
C5 C8 1.412(4)
C5 H5 0.9500
C6 C7 1.406(4)
C6 H6 0.9500
C7 C8 1.385(3)
C7 H7 0.9500
C8 C9 1.465(3)
C9 N1 1.284(3)
C9 H9 0.9500
C10 O3 1.219(3)
C10 N2 1.348(3)
C10 O4 1.350(3)
C11 O4 1.451(4)
C11 C12 1.485(5)
C11 H11A 0.9900
C11 H11B 0.9900
C12 H12A 0.9800
C12 H12B 0.9800
C12 H12C 0.9800
N1 N2 1.385(3)
N2 H2 0.8800
O1W H1E 0.812(19)
O1W H1F 0.833(19)

loop_
_geom_hbond_atom_site_label_D
_geom_hbond_atom_site_label_H
_geom_hbond_atom_site_label_A
_geom_hbond_site_symmetry_A
_geom_hbond_distance_DH
_geom_hbond_distance_HA
_geom_hbond_distance_DA
_geom_hbond_angle_DHA
_geom_hbond_publ_flag
O1W H1F O3 . 0.833(19) 2.14(2) 2.899(3) 151(3) yes
O1W H1E O1 1_455 0.812(19) 2.31(2) 3.086(3) 160(4) no
N2 H2 O1W 2_564 0.88 2.12 2.899(3) 147.6 yes

loop_
_geom_torsion_atom_site_label_1
_geom_torsion_atom_site_label_2
_geom_torsion_atom_site_label_3
_geom_torsion_atom_site_label_4
_geom_torsion
O2 C3 C4 C6 179.8(2)
C5 C3 C4 C6 0.0(3)
O2 C3 C4 O1 -0.4(3)
C5 C3 C4 O1 179.8(2)
O2 C3 C5 C8 -179.2(2)
C4 C3 C5 C8 0.5(3)
O1 C4 C6 C7 179.7(2)
C3 C4 C6 C7 -0.5(3)
C4 C6 C7 C8 0.5(4)
C6 C7 C8 C5 0.0(4)
C6 C7 C8 C9 -179.6(2)
C3 C5 C8 C7 -0.5(3)
C3 C5 C8 C9 179.1(2)
C7 C8 C9 N1 171.3(2)
C5 C8 C9 N1 -8.3(3)
C8 C9 N1 N2 -179.5(2)
O3 C10 N2 N1 -3.1(4)
O4 C10 N2 N1 178.61(19)
C9 N1 N2 C10 -179.8(2)
C6 C4 O1 C1 5.4(3)
C3 C4 O1 C1 -174.4(2)
C5 C3 O2 C2 -9.6(3)
C4 C3 O2 C2 170.6(2)
O3 C10 O4 C11 2.3(3)
N2 C10 O4 C11 -179.4(2)
C12 C11 O4 C10 -175.3(3)

loop_
_cod_related_entry_id
_cod_related_entry_database
_cod_related_entry_code
1 ChemSpider 30655638
